data_2103672
loop_
_publ_author_name
'Rychlewska, Urszula'
'War\.zajtis, Beata'

_publ_section_title
;
 Interplay between dipolar, stacking and hydrogen-bond interactions in
 the crystal structures of unsymmetrically substituted esters, amides
 and nitriles of
 (<i>R</i>,<i>R</i>)-<i>O</i>,<i>O</i>'-dibenzoyltartaric acid
;
_journal_issue 3
_journal_name_full 'Acta Crystallographica Section B'
_journal_page_first 415
_journal_page_last 427
_journal_paper_doi 10.1107/S010876810100430X
_journal_volume 57
_journal_year 2001
_chemical_formula_sum 'C21 H21 N O7'
_chemical_formula_weight 399.39
_chemical_name_systematic
;
(R,R)-(-)-O,O'-Dibenzoyltartaric acid mono(N,N-dimethylamide) monomethylester
;
_space_group_IT_number 4
_symmetry_cell_setting monoclinic
_symmetry_space_group_name_Hall 'P 2yb'
_symmetry_space_group_name_H-M 'P 1 21 1'
_audit_creation_method SHELXL-97
_cell_angle_alpha 90.00
_cell_angle_beta 97.970(10)
_cell_angle_gamma 90.00
_cell_formula_units_Z 2
_cell_length_a 8.1270(10)
_cell_length_b 14.109(2)
_cell_length_c 8.7330(10)
_cell_measurement_reflns_used 25
_cell_measurement_temperature 293(2)
_cell_measurement_theta_max 19.85
_cell_measurement_theta_min 11.98
_cell_volume 991.7(2)
_computing_cell_refinement 'Kuma KM-4 software (Kuma Diffraction, 1991)'
_computing_data_collection 'Kuma KM-4 software (Kuma Diffraction, 1991)'
_computing_data_reduction 'Kuma KM-4 software (Kuma Diffraction, 1991)'
_computing_molecular_graphics 'Simens Analytical X-Ray Instruments (1989)'
_computing_publication_material 'SHELXL-97 (Sheldrick, 1997)'
_computing_structure_refinement 'SHELXL-97 (Sheldrick, 1997)'
_computing_structure_solution 'SHELXS-86 (Sheldrick, 1990)'
_diffrn_ambient_temperature 293(2)
_diffrn_measured_fraction_theta_full .986
_diffrn_measured_fraction_theta_max .986
_diffrn_measurement_device_type 'KM-4 four circle diffractometer'
_diffrn_measurement_method \Q--2\Q
_diffrn_radiation_monochromator graphite
_diffrn_radiation_source 'fine-focus sealed tube'
_diffrn_radiation_type CuK\a
_diffrn_radiation_wavelength 1.54178
_diffrn_reflns_av_R_equivalents .0298
_diffrn_reflns_av_sigmaI/netI .0131
_diffrn_reflns_limit_h_max 9
_diffrn_reflns_limit_h_min -9
_diffrn_reflns_limit_k_max 16
_diffrn_reflns_limit_k_min -16
_diffrn_reflns_limit_l_max 0
_diffrn_reflns_limit_l_min -10
_diffrn_reflns_number 3222
_diffrn_reflns_theta_full 64.93
_diffrn_reflns_theta_max 64.93
_diffrn_reflns_theta_min 5.11
_diffrn_standards_decay_% .8
_diffrn_standards_interval_count 100
_diffrn_standards_number 2
_exptl_absorpt_coefficient_mu .848
_exptl_absorpt_correction_type none
_exptl_crystal_colour colourless
_exptl_crystal_density_diffrn 1.338
_exptl_crystal_density_method 'not measured'
_exptl_crystal_description plate
_exptl_crystal_F_000 420
_exptl_crystal_size_max .8
_exptl_crystal_size_mid .4
_exptl_crystal_size_min .3
_refine_diff_density_max .166
_refine_diff_density_min -.169
_refine_ls_abs_structure_details 'Flack H D (1983), Acta Cryst. A39, 876-881'
_refine_ls_abs_structure_Flack .28(15)
_refine_ls_extinction_coef .0221(12)
_refine_ls_extinction_method SHELXL
_refine_ls_goodness_of_fit_ref 1.062
_refine_ls_hydrogen_treatment mixed
_refine_ls_matrix_type full
_refine_ls_number_parameters 263
_refine_ls_number_reflns 3110
_refine_ls_number_restraints 1
_refine_ls_restrained_S_all 1.062
_refine_ls_R_factor_all .0341
_refine_ls_R_factor_gt .0326
_refine_ls_shift/su_max .000
_refine_ls_shift/su_mean .000
_refine_ls_structure_factor_coef Fsqd
_refine_ls_weighting_details 'w=1/[\s^2^(Fo^2^)+(0.0624P)^2^+0.0749P] where P=(Fo^2^+2Fc^2^)/3'
_refine_ls_weighting_scheme calc
_refine_ls_wR_factor_ref .0893
_reflns_number_gt 3016
_reflns_number_total 3110
_reflns_threshold_expression >2sigma(I)
_cod_data_source_file na0118.cif
_cod_data_source_block bom3
_cod_depositor_comments
;
The following automatic conversions were performed:

'_refine_ls_weighting_scheme' value 'calc
w=1/[\s^2^(Fo^2^)+(0.0624P)^2^+0.0749P] where P=(Fo^2^+2Fc^2^)/3' was
changed to 'calc'. New tag '_refine_ls_weighting_details' was
created. The value of the new tag was set to
'w=1/[\s^2^(Fo^2^)+(0.0624P)^2^+0.0749P] where P=(Fo^2^+2Fc^2^)/3'.

Automatic conversion script
Id: cif_fix_values 3143 2015-03-26 13:38:13Z robertas 
;
_cod_original_sg_symbol_H-M 'P 21'
_cod_database_code 2103672
_cod_database_fobs_code 2103672

loop_
_symmetry_equiv_pos_as_xyz
'x, y, z'
'-x, y+1/2, -z'

loop_
_atom_site_label
_atom_site_fract_x
_atom_site_fract_y
_atom_site_fract_z
_atom_site_U_iso_or_equiv
_atom_site_adp_type
_atom_site_calc_flag
_atom_site_refinement_flags
_atom_site_occupancy
_atom_site_type_symbol
C1 .3415(2) .52804(12) .3065(2) .0443(4) Uani d . 1 C
C2 .4593(2) .50098(12) .45013(17) .0397(3) Uani d . 1 C
H2 .5444 .4603 .4210 .040 Uiso d R 1 H
C3 .5404(2) .58867(11) .53249(18) .0390(3) Uani d . 1 C
H3 .5919 .6263 .4608 .040 Uiso d R 1 H
C4 .67080(19) .56146(11) .67095(17) .0389(3) Uani d . 1 C
C10 .3336(3) .5746(3) .0468(2) .0816(8) Uani d . 1 C
H101 .2578 .6249 .0617 .110 Uiso d R 1 H
H102 .2732 .5198 .0051 .110 Uiso d R 1 H
H103 .4066 .5942 -.0248 .110 Uiso d R 1 H
C20 .4407(2) .37471(11) .62577(19) .0441(4) Uani d . 1 C
C21 .3204(2) .31809(11) .7005(2) .0454(4) Uani d . 1 C
C22 .3781(3) .26559(17) .8303(3) .0665(6) Uani d . 1 C
H22 .4939 .2672 .8712 .060 Uiso d R 1 H
C23 .2693(4) .2111(2) .9005(3) .0846(8) Uani d . 1 C
H23 .3087 .1760 .9925 .090 Uiso d R 1 H
C24 .1057(4) .20666(18) .8404(3) .0749(7) Uani d . 1 C
H24 .0303 .1687 .8897 .090 Uiso d R 1 H
C25 .0476(3) .25662(18) .7103(3) .0713(6) Uani d . 1 C
H25 -.0675 .2522 .6673 .090 Uiso d R 1 H
C26 .1548(3) .31291(15) .6393(2) .0579(5) Uani d . 1 C
H26 .1136 .3482 .5480 .060 Uiso d R 1 H
C30 .4562(2) .72413(11) .65773(18) .0408(4) Uani d . 1 C
C31 .3187(2) .76799(11) .72762(19) .0419(4) Uani d . 1 C
C32 .3574(3) .84408(13) .8269(2) .0508(4) Uani d . 1 C
H32 .4699 .8664 .8476 .060 Uiso d R 1 H
C33 .2342(3) .88773(16) .8961(3) .0675(6) Uani d . 1 C
H33 .2603 .9408 .9639 .090 Uiso d R 1 H
C34 .0736(3) .85526(19) .8658(3) .0720(6) Uani d . 1 C
H34 -.0120 .8847 .9148 .090 Uiso d R 1 H
C35 .0343(3) .78038(19) .7674(3) .0695(6) Uani d . 1 C
H35 -.0784 .7586 .7460 .090 Uiso d R 1 H
C36 .1566(2) .73613(15) .6985(2) .0552(5) Uani d . 1 C
H36 .1299 .6831 .6308 .060 Uiso d R 1 H
C41 .9433(2) .50997(18) .7719(2) .0631(5) Uani d . 1 C
H411 .9119 .4570 .7985 .110 Uiso d R 1 H
H412 .9465 .5542 .8558 .110 Uiso d R 1 H
H413 1.0526 .5056 .7426 .110 Uiso d R 1 H
C42 .8695(2) .52504(17) .4882(2) .0611(5) Uani d . 1 C
H421 .8566 .4593 .4610 .090 Uiso d R 1 H
H422 .9825 .5440 .4859 .090 Uiso d R 1 H
H423 .7994 .5628 .4144 .090 Uiso d R 1 H
N4 .82432(16) .54087(11) .64164(15) .0443(3) Uani d . 1 N
O1 .19441(17) .52637(15) .29316(18) .0811(6) Uani d . 1 O
O2 .36355(15) .44940(8) .54709(14) .0436(3) Uani d . 1 O
O3 .40971(14) .64119(8) .58640(13) .0436(3) Uani d . 1 O
O4 .63072(15) .56063(10) .80091(13) .0512(3) Uani d . 1 O
O10 .42805(15) .55154(13) .19504(14) .0599(4) Uani d . 1 O
O20 .58681(17) .35861(10) .63187(17) .0577(3) Uani d . 1 O
O30 .59353(16) .75669(9) .66181(15) .0510(3) Uani d . 1 O

loop_
_atom_site_aniso_label
_atom_site_aniso_U_11
_atom_site_aniso_U_22
_atom_site_aniso_U_33
_atom_site_aniso_U_12
_atom_site_aniso_U_13
_atom_site_aniso_U_23
C1 .0407(8) .0535(10) .0391(8) .0013(7) .0069(7) -.0030(6)
C2 .0426(8) .0437(8) .0339(8) .0020(7) .0098(6) -.0016(6)
C3 .0413(8) .0411(8) .0361(8) .0018(6) .0100(6) .0001(6)
C4 .0442(8) .0374(7) .0359(8) -.0013(6) .0085(6) -.0027(6)
C10 .0631(12) .140(3) .0403(10) -.0021(15) .0020(9) .0218(13)
C20 .0531(10) .0384(9) .0393(8) .0017(7) .0011(7) -.0046(7)
C21 .0608(11) .0376(8) .0377(8) .0012(7) .0069(7) -.0029(6)
C22 .0744(14) .0705(13) .0517(11) -.0039(11) -.0019(10) .0157(10)
C23 .112(2) .0866(18) .0546(13) -.0084(15) .0082(13) .0281(12)
C24 .0919(18) .0693(14) .0671(14) -.0162(12) .0240(13) .0125(11)
C25 .0653(13) .0748(14) .0758(15) -.0129(11) .0165(11) .0031(11)
C26 .0615(12) .0572(11) .0543(11) -.0018(9) .0050(9) .0093(9)
C30 .0496(9) .0369(7) .0353(8) .0005(7) .0037(7) .0028(6)
C31 .0501(9) .0390(8) .0360(8) .0033(7) .0038(7) .0025(6)
C32 .0604(11) .0450(9) .0472(10) -.0017(8) .0078(8) -.0030(7)
C33 .0890(16) .0554(11) .0602(13) .0102(11) .0178(11) -.0127(9)
C34 .0729(14) .0823(16) .0627(13) .0262(12) .0156(11) -.0107(11)
C35 .0484(11) .0936(17) .0664(13) .0100(11) .0081(9) -.0084(12)
C36 .0497(10) .0614(11) .0539(11) .0018(8) .0055(8) -.0104(8)
C41 .0523(11) .0801(13) .0542(11) .0112(10) -.0021(9) .0045(10)
C42 .0483(9) .0884(15) .0493(10) .0062(10) .0164(8) -.0005(9)
N4 .0397(7) .0540(8) .0389(7) -.0001(6) .0042(6) -.0004(6)
O1 .0434(7) .1419(18) .0582(8) -.0016(9) .0074(6) .0203(9)
O2 .0493(6) .0393(6) .0439(6) .0015(5) .0124(5) .0028(5)
O3 .0431(6) .0401(6) .0478(7) .0022(5) .0074(5) -.0052(5)
O4 .0619(7) .0582(7) .0349(6) .0063(6) .0118(5) -.0010(5)
O10 .0451(6) .0946(10) .0400(6) .0018(7) .0065(5) .0154(7)
O20 .0535(8) .0563(8) .0617(8) .0059(6) .0022(6) .0023(6)
O30 .0476(7) .0494(7) .0568(8) -.0069(5) .0100(6) -.0014(5)

loop_
_atom_type_symbol
_atom_type_description
_atom_type_scat_dispersion_real
_atom_type_scat_dispersion_imag
_atom_type_scat_source
C C .0181 .0091 'International Tables Vol C Tables 4.2.6.8 and 6.1.1.4'
H H .0000 .0000 'International Tables Vol C Tables 4.2.6.8 and 6.1.1.4'
N N .0311 .0180 'International Tables Vol C Tables 4.2.6.8 and 6.1.1.4'
O O .0492 .0322 'International Tables Vol C Tables 4.2.6.8 and 6.1.1.4'

loop_
_geom_angle_atom_site_label_1
_geom_angle_atom_site_label_2
_geom_angle_atom_site_label_3
_geom_angle
O1 C1 O10 124.50(17)
O1 C1 C2 126.04(16)
O10 C1 C2 109.43(13)
O2 C2 C1 106.57(13)
O2 C2 C3 111.57(12)
C1 C2 C3 111.45(13)
O2 C2 H2 108.9
C1 C2 H2 109.1
C3 C2 H2 109.2
O3 C3 C2 106.40(12)
O3 C3 C4 109.42(12)
C2 C3 C4 111.78(12)
O3 C3 H3 109.8
C2 C3 H3 109.8
C4 C3 H3 109.6
O4 C4 N4 123.36(15)
O4 C4 C3 119.18(14)
N4 C4 C3 117.46(13)
O10 C10 H101 108.4
O10 C10 H102 109.7
H101 C10 H102 110.0
O10 C10 H103 110.4
H101 C10 H103 110.0
H102 C10 H103 108.4
O20 C20 O2 123.42(16)
O20 C20 C21 125.88(16)
O2 C20 C21 110.70(15)
C26 C21 C22 119.43(19)
C26 C21 C20 121.73(16)
C22 C21 C20 118.76(18)
C23 C22 C21 119.9(2)
C23 C22 H22 120.3
C21 C22 H22 119.8
C24 C23 C22 120.4(2)
C24 C23 H23 119.6
C22 C23 H23 120.0
C23 C24 C25 120.3(2)
C23 C24 H24 120.2
C25 C24 H24 119.5
C24 C25 C26 120.1(2)
C24 C25 H25 119.9
C26 C25 H25 120.0
C21 C26 C25 119.8(2)
C21 C26 H26 120.2
C25 C26 H26 119.9
O30 C30 O3 122.82(15)
O30 C30 C31 125.33(15)
O3 C30 C31 111.85(14)
C36 C31 C32 119.63(16)
C36 C31 C30 122.87(15)
C32 C31 C30 117.50(16)
C33 C32 C31 120.1(2)
C33 C32 H32 120.0
C31 C32 H32 119.9
C34 C33 C32 119.6(2)
C34 C33 H33 120.1
C32 C33 H33 120.4
C35 C34 C33 120.63(19)
C35 C34 H34 119.5
C33 C34 H34 119.8
C34 C35 C36 120.2(2)
C34 C35 H35 120.1
C36 C35 H35 119.7
C35 C36 C31 119.88(19)
C35 C36 H36 120.4
C31 C36 H36 119.7
N4 C41 H411 106.9
N4 C41 H412 110.3
H411 C41 H412 110.3
N4 C41 H413 110.5
H411 C41 H413 110.3
H412 C41 H413 108.5
N4 C42 H421 110.1
N4 C42 H422 109.9
H421 C42 H422 109.6
N4 C42 H423 109.3
H421 C42 H423 109.6
H422 C42 H423 108.2
C4 N4 C41 116.85(14)
C4 N4 C42 124.73(14)
C41 N4 C42 116.69(15)
C20 O2 C2 116.30(13)
C30 O3 C3 115.29(13)
C1 O10 C10 116.44(15)

loop_
_geom_bond_atom_site_label_1
_geom_bond_atom_site_label_2
_geom_bond_distance
C1 O1 1.185(2)
C1 O10 1.320(2)
C1 C2 1.518(2)
C2 O2 1.4266(19)
C2 C3 1.533(2)
C2 H2 .9600
C3 O3 1.4276(19)
C3 C4 1.542(2)
C3 H3 .9599
C4 O4 1.2234(18)
C4 N4 1.340(2)
C10 O10 1.448(2)
C10 H101 .9601
C10 H102 .9600
C10 H103 .9600
C20 O20 1.203(2)
C20 O2 1.362(2)
C20 C21 1.482(3)
C21 C26 1.379(3)
C21 C22 1.381(3)
C22 C23 1.378(3)
C22 H22 .9600
C23 C24 1.361(4)
C23 H23 .9600
C24 C25 1.365(4)
C24 H24 .9600
C25 C26 1.387(3)
C25 H25 .9600
C26 H26 .9600
C30 O30 1.203(2)
C30 O3 1.355(2)
C30 C31 1.481(2)
C31 C36 1.381(3)
C31 C32 1.389(3)
C32 C33 1.383(3)
C32 H32 .9600
C33 C34 1.374(4)
C33 H33 .9600
C34 C35 1.371(4)
C34 H34 .9600
C35 C36 1.380(3)
C35 H35 .9600
C36 H36 .9600
C41 N4 1.454(3)
C41 H411 .8334
C41 H412 .9600
C41 H413 .9600
C42 N4 1.455(2)
C42 H421 .9600
C42 H422 .9600
C42 H423 .9599

loop_
_geom_torsion_atom_site_label_1
_geom_torsion_atom_site_label_2
_geom_torsion_atom_site_label_3
_geom_torsion_atom_site_label_4
_geom_torsion_site_symmetry_1
_geom_torsion_site_symmetry_2
_geom_torsion_site_symmetry_3
_geom_torsion_site_symmetry_4
_geom_torsion
O1 C1 C2 O2 . . . . 15.8(3)
O10 C1 C2 O2 . . . . -162.37(14)
O1 C1 C2 C3 . . . . -106.1(2)
O10 C1 C2 C3 . . . . 75.69(18)
O2 C2 C3 O3 . . . . -53.80(15)
C1 C2 C3 O3 . . . . 65.20(15)
O2 C2 C3 C4 . . . . 65.60(16)
C1 C2 C3 C4 . . . . -175.40(13)
O3 C3 C4 O4 . . . . 20.9(2)
C2 C3 C4 O4 . . . . -96.66(17)
O3 C3 C4 N4 . . . . -158.29(14)
C2 C3 C4 N4 . . . . 84.11(17)
O20 C20 C21 C26 . . . . -151.1(2)
O2 C20 C21 C26 . . . . 29.0(2)
O20 C20 C21 C22 . . . . 25.7(3)
O2 C20 C21 C22 . . . . -154.32(18)
C26 C21 C22 C23 . . . . -2.1(3)
C20 C21 C22 C23 . . . . -178.9(2)
C21 C22 C23 C24 . . . . 1.7(4)
C22 C23 C24 C25 . . . . -.4(4)
C23 C24 C25 C26 . . . . -.6(4)
C22 C21 C26 C25 . . . . 1.2(3)
C20 C21 C26 C25 . . . . 177.93(19)
C24 C25 C26 C21 . . . . .1(4)
O30 C30 C31 C36 . . . . 169.09(18)
O3 C30 C31 C36 . . . . -10.8(2)
O30 C30 C31 C32 . . . . -11.2(2)
O3 C30 C31 C32 . . . . 168.90(14)
C36 C31 C32 C33 . . . . -.1(3)
C30 C31 C32 C33 . . . . -179.79(18)
C31 C32 C33 C34 . . . . .0(3)
C32 C33 C34 C35 . . . . -.3(4)
C33 C34 C35 C36 . . . . .6(4)
C34 C35 C36 C31 . . . . -.6(4)
C32 C31 C36 C35 . . . . .4(3)
C30 C31 C36 C35 . . . . -179.92(18)
O4 C4 N4 C41 . . . . 4.3(3)
C3 C4 N4 C41 . . . . -176.51(17)
O4 C4 N4 C42 . . . . 168.77(18)
C3 C4 N4 C42 . . . . -12.0(2)
O20 C20 O2 C2 . . . . 9.5(2)
C21 C20 O2 C2 . . . . -170.52(13)
C1 C2 O2 C20 . . . . 142.16(14)
C3 C2 O2 C20 . . . . -95.97(15)
O30 C30 O3 C3 . . . . 7.5(2)
C31 C30 O3 C3 . . . . -172.65(12)
C2 C3 O3 C30 . . . . -177.45(12)
C4 C3 O3 C30 . . . . 61.63(16)
O1 C1 O10 C10 . . . . -1.3(3)
C2 C1 O10 C10 . . . . 176.9(2)
C20 O20 C30 O30 . . 2_646 2_646 9.00(15)
C30 O30 C20 O20 2_646 2_646 . . 9.46(16)

loop_
_cod_related_entry_id
_cod_related_entry_database
_cod_related_entry_code
1 ChemSpider 21188434
